data_4122328
loop_
_publ_author_name
'Protchenko, Andrey V.'
'Dange, Deepak'
'Blake, Matthew P.'
'Schwarz, Andrew D.'
'Jones, Cameron'
'Mountford, Philip'
'Aldridge, Simon'

_publ_section_title
;
 Oxidative Bond Formation and Reductive Bond Cleavage at Main Group Metal
 Centers: Reactivity of Five-Valence-Electron MX2 Radicals.
;
_journal_issue 31
_journal_name_full 'Journal of the American Chemical Society'
_journal_page_first 10902
_journal_page_last 10905
_journal_paper_doi 10.1021/ja5062467
_journal_volume 136
_journal_year 2014
_chemical_formula_moiety 'C52 H73 B2 Ga1 N4 O1'
_chemical_formula_sum 'C52 H73 B2 Ga N4 O'
_chemical_formula_weight 861.52
_chemical_name_systematic
;
Ga{B(L)}2(OH)
;
_space_group_IT_number 14
_symmetry_cell_setting monoclinic
_symmetry_space_group_name_Hall '-P 2ybc'
_symmetry_space_group_name_H-M 'P 1 21/c 1'
_atom_sites_solution_hydrogens difmap
_atom_sites_solution_primary direct
_atom_sites_solution_secondary difmap
_cell_angle_alpha 90
_cell_angle_beta 93.8759(13)
_cell_angle_gamma 90
_cell_formula_units_Z 4
_cell_length_a 15.9473(2)
_cell_length_b 14.8095(2)
_cell_length_c 21.5138(3)
_cell_measurement_reflns_used 25192
_cell_measurement_temperature 150
_cell_measurement_theta_max 77
_cell_measurement_theta_min 3
_cell_volume 5069.33(12)
_computing_cell_refinement 'CrysAlis, (Oxford Diffraction, 2002)'
_computing_data_collection 'SuperNova, (Oxford Diffraction, 2010)'
_computing_data_reduction 'CrysAlis, (Oxford Diffraction, 2002)'
_computing_molecular_graphics 'CAMERON (Watkin et al., 1996)'
_computing_publication_material 'CRYSTALS (Betteridge et al., 2003)'
_computing_structure_refinement 'CRYSTALS (Betteridge et al., 2003)'
_computing_structure_solution 'SIR92 (Altomare et al., 1994)'
_diffrn_ambient_temperature 150
_diffrn_measured_fraction_theta_full 0.997
_diffrn_measured_fraction_theta_max 0.991
_diffrn_measurement_device Area
_diffrn_measurement_device_type 'Oxford Diffraction SuperNova'
_diffrn_measurement_method \w
_diffrn_radiation_monochromator graphite
_diffrn_radiation_type 'Cu K\a'
_diffrn_radiation_wavelength 1.54180
_diffrn_reflns_av_R_equivalents 0.031
_diffrn_reflns_limit_h_max 20
_diffrn_reflns_limit_h_min -17
_diffrn_reflns_limit_k_max 15
_diffrn_reflns_limit_k_min -18
_diffrn_reflns_limit_l_max 27
_diffrn_reflns_limit_l_min -26
_diffrn_reflns_number 55308
_diffrn_reflns_theta_full 75.529
_diffrn_reflns_theta_max 77.071
_diffrn_reflns_theta_min 3.626
_diffrn_standards_number 0
_exptl_absorpt_coefficient_mu 1.025
_exptl_absorpt_correction_T_max 0.90
_exptl_absorpt_correction_T_min 0.74
_exptl_absorpt_correction_type multi-scan
_exptl_absorpt_process_details 'CrysAlis, (Oxford Diffraction, 2002)'
_exptl_crystal_colour colourless
_exptl_crystal_density_diffrn 1.129
_exptl_crystal_density_method 'not measured'
_exptl_crystal_description block
_exptl_crystal_F_000 1848
_exptl_crystal_size_max 0.100
_exptl_crystal_size_mid 0.100
_exptl_crystal_size_min 0.100
_refine_diff_density_max 0.48
_refine_diff_density_min -0.59
_refine_ls_extinction_method None
_refine_ls_goodness_of_fit_ref 1.0967
_refine_ls_hydrogen_treatment constr
_refine_ls_matrix_type full
_refine_ls_number_parameters 703
_refine_ls_number_reflns 9432
_refine_ls_number_restraints 277
_refine_ls_R_factor_all 0.0441
_refine_ls_R_factor_gt 0.0406
_refine_ls_shift/su_max 0.0011286
_refine_ls_shift/su_mean 0.0000216
_refine_ls_structure_factor_coef F
_refine_ls_weighting_details
;
 Method, part 1, Chebychev polynomial, (Watkin, 1994, Prince, 1982) 
 [weight] = 1.0/[A~0~*T~0~(x)+A~1~*T~1~(x) ... +A~n-1~]*T~n-1~(x)] 
 where A~i~ are the Chebychev coefficients listed below and x= Fcalc/Fmax 
 Method = Robust Weighting (Prince, 1982) 
 W = [weight] * [1-(deltaF/6*sigmaF)^2^]^2^ 
 A~i~ are: 
 10.9 6.18 9.36 1.95 
;
_refine_ls_weighting_scheme calc
_refine_ls_wR_factor_all 0.0513
_refine_ls_wR_factor_gt 0.0494
_refine_ls_wR_factor_ref 0.0490
_reflns_limit_h_max 20
_reflns_limit_h_min -20
_reflns_limit_k_max 18
_reflns_limit_k_min 0
_reflns_limit_l_max 27
_reflns_limit_l_min 0
_reflns_number_gt 9716
_reflns_number_total 10635
_reflns_threshold_expression I>2.0\s(I)
_oxford_diffrn_Wilson_B_factor 2.52
_oxford_diffrn_Wilson_scale 0.14
_oxford_refine_ls_r_factor_ref 0.0395
_oxford_refine_ls_scale 2.896(4)
_oxford_reflns_number_all 10598
_oxford_reflns_threshold_expression_ref I>3.0\s(I)
_cod_data_source_file ja5062467_si_009.cif
_cod_data_source_block MPB138
_cod_depositor_comments 'Adding full bibliography for 4122328--4122335.cif.'
_cod_original_sg_symbol_H-M 'P 1 21/c 1 '
_cod_original_formula_sum 'C52 H73 B2 Ga1 N4 O1'
_cod_database_code 4122328

loop_
_symmetry_equiv_pos_as_xyz
x,y,z
-x,-y,-z
-x,y+1/2,-z+1/2
x,-y+1/2,z+1/2

loop_
_atom_site_label
_atom_site_type_symbol
_atom_site_fract_x
_atom_site_fract_y
_atom_site_fract_z
_atom_site_U_iso_or_equiv
_atom_site_occupancy
_atom_site_adp_type
_atom_site_refinement_flags_posn
_atom_site_refinement_flags_adp
_atom_site_disorder_assembly
_atom_site_disorder_group
Ga1 Ga 0.292119(10) 0.474596(11) 0.251096(8) 0.0251 1.0000 Uani . . . .
B1 B 0.17760(9) 0.41730(11) 0.27205(7) 0.0254 1.0000 Uani . . . .
B2 B 0.35618(10) 0.58944(11) 0.22242(7) 0.0260 1.0000 Uani . . . .
O1 O 0.36751(7) 0.38335(8) 0.27005(7) 0.0463 1.0000 Uani . . . .
N1 N 0.11704(8) 0.36972(10) 0.23211(6) 0.0307 1.0000 Uani . U . .
N2 N 0.14997(8) 0.40109(10) 0.33337(6) 0.0323 1.0000 Uani . U . .
N3 N 0.34024(8) 0.65417(8) 0.17327(6) 0.0300 1.0000 Uani . . . .
N4 N 0.43807(7) 0.61446(8) 0.24907(6) 0.0270 1.0000 Uani . . . .
C1 C 0.05882(11) 0.32778(17) 0.26830(8) 0.0504 1.0000 Uani . U . .
C2 C 0.07834(11) 0.34667(17) 0.32830(8) 0.0515 1.0000 Uani . U . .
C3 C 0.11036(9) 0.35529(11) 0.16606(7) 0.0303 1.0000 Uani . . . .
C4 C 0.16032(10) 0.28853(12) 0.14079(7) 0.0347 1.0000 Uani . . . .
C5 C 0.14869(11) 0.27204(13) 0.07684(8) 0.0420 1.0000 Uani . . . .
C6 C 0.09032(12) 0.32081(15) 0.03995(8) 0.0443 1.0000 Uani . . . .
C7 C 0.04217(11) 0.38664(14) 0.06574(8) 0.0414 1.0000 Uani . . . .
C8 C 0.05037(10) 0.40494(12) 0.12962(7) 0.0347 1.0000 Uani . . . .
C9 C 0.22255(12) 0.23279(13) 0.18145(10) 0.0485 1.0000 Uani D U . .
C10 C 0.1746(4) 0.1530(4) 0.2112(3) 0.0706 0.5000 Uani D U 3 1
C11 C 0.3014(5) 0.2024(5) 0.1548(4) 0.0589 0.5000 Uani D U 3 1
C12 C -0.00360(12) 0.47612(13) 0.15762(9) 0.0449 1.0000 Uani D U . .
C13 C -0.0988(4) 0.4615(6) 0.1472(4) 0.0568 0.5000 Uani D U 2 1
C14 C 0.0157(4) 0.5741(3) 0.1266(3) 0.0624 0.5000 Uani D U 2 1
C15 C 0.18344(9) 0.42909(12) 0.39384(7) 0.0314 1.0000 Uani . . . .
C16 C 0.14713(11) 0.50346(14) 0.42199(8) 0.0394 1.0000 Uani D U . .
C17 C 0.17606(12) 0.52536(14) 0.48276(8) 0.0439 1.0000 Uani . . . .
C18 C 0.23879(12) 0.47502(14) 0.51410(8) 0.0432 1.0000 Uani . . . .
C19 C 0.27492(11) 0.40327(14) 0.48498(7) 0.0395 1.0000 Uani . . . .
C20 C 0.24805(9) 0.37841(12) 0.42432(7) 0.0325 1.0000 Uani . . . .
C21 C 0.07683(14) 0.55804(17) 0.38869(10) 0.0598 1.0000 Uani D U . .
C22 C -0.0033(4) 0.5576(6) 0.4250(3) 0.0801 0.5000 Uani D U 4 1
C23 C 0.0833(4) 0.6569(4) 0.3977(4) 0.0598 0.5000 Uani D U 4 1
C24 C 0.28501(11) 0.29620(13) 0.39387(8) 0.0395 1.0000 Uani . . . .
C25 C 0.23508(17) 0.21123(16) 0.40886(12) 0.0612 1.0000 Uani . . . .
C26 C 0.37794(13) 0.28214(19) 0.41152(11) 0.0581 1.0000 Uani . . . .
C27 C 0.40977(10) 0.71150(10) 0.17149(7) 0.0331 1.0000 Uani . . . .
C28 C 0.46799(10) 0.68837(10) 0.21691(8) 0.0313 1.0000 Uani . . . .
C29 C 0.2632(5) 0.6720(6) 0.1316(4) 0.0369 0.5000 Uani D U . 1
C30 C 0.2533(3) 0.6226(4) 0.0760(3) 0.0493 0.5000 Uani D U . 1
C31 C 0.1840(4) 0.6432(5) 0.0346(3) 0.0562 0.5000 Uani D U . 1
C32 C 0.1272(3) 0.7093(4) 0.0490(3) 0.0596 0.5000 Uani D U . 1
C33 C 0.1373(3) 0.7578(3) 0.1044(3) 0.0516 0.5000 Uani D U . 1
C34 C 0.2060(3) 0.7400(4) 0.1467(3) 0.0409 0.5000 Uani D U . 1
C35 C 0.3175(5) 0.5513(5) 0.0597(3) 0.0711 0.5000 Uani D U . 1
C36 C 0.2903(5) 0.4529(5) 0.0713(4) 0.0921 0.5000 Uani D U . 1
C37 C 0.3467(6) 0.5589(7) -0.0070(3) 0.1103 0.5000 Uani D U . 1
C38 C 0.2179(5) 0.7924(4) 0.2058(3) 0.0531 0.5000 Uani D U . 1
C39 C 0.1623(4) 0.7291(5) 0.2347(4) 0.0608 0.5000 Uani D U . 1
C40 C 0.1809(4) 0.8860(4) 0.2049(4) 0.0583 0.5000 Uani D U . 1
C41 C 0.49163(9) 0.56453(10) 0.29283(7) 0.0284 1.0000 Uani . . . .
C42 C 0.48617(10) 0.57828(10) 0.35670(7) 0.0323 1.0000 Uani . . . .
C43 C 0.53480(12) 0.52314(12) 0.39784(9) 0.0422 1.0000 Uani . . . .
C44 C 0.58764(12) 0.45865(12) 0.37585(10) 0.0464 1.0000 Uani . . . .
C45 C 0.59516(11) 0.44911(12) 0.31235(10) 0.0434 1.0000 Uani . . . .
C46 C 0.54731(10) 0.50154(11) 0.26940(8) 0.0337 1.0000 Uani . . . .
C47 C 0.42976(11) 0.65033(12) 0.38141(8) 0.0394 1.0000 Uani . . . .
C48 C 0.34616(17) 0.61102(19) 0.39878(15) 0.0727 1.0000 Uani . . . .
C49 C 0.47304(18) 0.70267(17) 0.43520(11) 0.0651 1.0000 Uani . . . .
C50 C 0.55715(12) 0.49087(12) 0.19992(9) 0.0405 1.0000 Uani . . . .
C51 C 0.54986(19) 0.39309(16) 0.17823(12) 0.0668 1.0000 Uani . . . .
C52 C 0.63933(18) 0.53198(19) 0.18248(14) 0.0695 1.0000 Uani . . . .
C101 C 0.1924(4) 0.1357(3) 0.1856(3) 0.0633 0.5000 Uani D U 3 2
C111 C 0.3093(4) 0.2336(4) 0.1505(4) 0.0539 0.5000 Uani D U 3 2
C131 C -0.0920(4) 0.4747(6) 0.1284(3) 0.0460 0.5000 Uani D U 2 2
C141 C 0.0360(3) 0.5618(3) 0.1624(3) 0.0633 0.5000 Uani D U 2 2
C221 C -0.0099(4) 0.5219(5) 0.4083(4) 0.0708 0.5000 Uani D U 4 2
C231 C 0.1063(5) 0.6601(5) 0.3857(4) 0.0776 0.5000 Uani D U 4 2
C291 C 0.2796(6) 0.6585(7) 0.1236(4) 0.0388 0.5000 Uani D U . 2
C301 C 0.2843(4) 0.6019(4) 0.0718(3) 0.0503 0.5000 Uani D U . 2
C311 C 0.2256(4) 0.6131(4) 0.0221(2) 0.0614 0.5000 Uani D U . 2
C321 C 0.1648(4) 0.6791(4) 0.0238(3) 0.0610 0.5000 Uani D U . 2
C331 C 0.1625(3) 0.7349(3) 0.0746(3) 0.0518 0.5000 Uani D U . 2
C341 C 0.2198(4) 0.7246(4) 0.1263(2) 0.0410 0.5000 Uani D U . 2
C351 C 0.3523(5) 0.5321(4) 0.0679(3) 0.0696 0.5000 Uani D U . 2
C361 C 0.3147(6) 0.4479(5) 0.0364(3) 0.0983 0.5000 Uani D U . 2
C371 C 0.4208(5) 0.5714(5) 0.0325(4) 0.0988 0.5000 Uani D U . 2
C381 C 0.2133(5) 0.7796(4) 0.1875(3) 0.0450 0.5000 Uani D U . 2
C391 C 0.1812(4) 0.7407(5) 0.2555(3) 0.0552 0.5000 Uani D U . 2
C401 C 0.1771(4) 0.8767(4) 0.1721(3) 0.0535 0.5000 Uani D U . 2
H11 H 0.0139 0.2932 0.2519 0.0612 1.0000 Uiso R . . .
H21 H 0.0485 0.3271 0.3618 0.0628 1.0000 Uiso R . . .
H51 H 0.1814 0.2287 0.0595 0.0503 1.0000 Uiso R . . .
H61 H 0.0835 0.3082 -0.0036 0.0541 1.0000 Uiso R . . .
H71 H 0.0015 0.4195 0.0401 0.0491 1.0000 Uiso R . . .
H91 H 0.2351 0.2644 0.2199 0.0585 1.0000 Uiso R . . .
H101 H 0.2109 0.1212 0.2413 0.1049 0.5000 Uiso R . 3 1
H102 H 0.1268 0.1754 0.2315 0.1045 0.5000 Uiso R . 3 1
H103 H 0.1566 0.1119 0.1783 0.1050 0.5000 Uiso R . 3 1
H111 H 0.3382 0.1775 0.1874 0.0881 0.5000 Uiso R . 3 1
H112 H 0.3275 0.2534 0.1358 0.0879 0.5000 Uiso R . 3 1
H113 H 0.2874 0.1571 0.1241 0.0883 0.5000 Uiso R . 3 1
H121 H -0.0006 0.4675 0.2024 0.0563 1.0000 Uiso R . . .
H131 H -0.1289 0.5085 0.1674 0.0857 0.5000 Uiso R . 2 1
H132 H -0.1146 0.4612 0.1031 0.0861 0.5000 Uiso R . 2 1
H133 H -0.1122 0.4044 0.1651 0.0865 0.5000 Uiso R . 2 1
H141 H -0.0113 0.6218 0.1475 0.0924 0.5000 Uiso R . 2 1
H142 H 0.0749 0.5858 0.1282 0.0929 0.5000 Uiso R . 2 1
H143 H -0.0059 0.5739 0.0844 0.0925 0.5000 Uiso R . 2 1
H171 H 0.1532 0.5758 0.5027 0.0528 1.0000 Uiso R . . .
H181 H 0.2576 0.4892 0.5547 0.0524 1.0000 Uiso R . . .
H191 H 0.3181 0.3710 0.5054 0.0480 1.0000 Uiso R . . .
H211 H 0.0727 0.5404 0.3444 0.0710 1.0000 Uiso R . . .
H221 H -0.0487 0.5900 0.4027 0.1192 0.5000 Uiso R . 4 1
H222 H 0.0062 0.5867 0.4648 0.1185 0.5000 Uiso R . 4 1
H223 H -0.0209 0.4957 0.4323 0.1191 0.5000 Uiso R . 4 1
H231 H 0.0459 0.6866 0.3667 0.0902 0.5000 Uiso R . 4 1
H232 H 0.0666 0.6717 0.4387 0.0900 0.5000 Uiso R . 4 1
H233 H 0.1414 0.6777 0.3932 0.0891 0.5000 Uiso R . 4 1
H241 H 0.2791 0.3047 0.3491 0.0478 1.0000 Uiso R . . .
H251 H 0.2572 0.1595 0.3875 0.0916 1.0000 Uiso R . . .
H252 H 0.2407 0.2001 0.4529 0.0915 1.0000 Uiso R . . .
H253 H 0.1767 0.2216 0.3959 0.0921 1.0000 Uiso R . . .
H261 H 0.4008 0.2334 0.3866 0.0859 1.0000 Uiso R . . .
H262 H 0.3888 0.2669 0.4550 0.0864 1.0000 Uiso R . . .
H263 H 0.4069 0.3385 0.4030 0.0846 1.0000 Uiso R . . .
H271 H 0.4134 0.7580 0.1420 0.0406 1.0000 Uiso R . . .
H281 H 0.5190 0.7151 0.2250 0.0374 1.0000 Uiso R . . .
H311 H 0.1750 0.6107 -0.0027 0.0673 0.5000 Uiso R . . 1
H321 H 0.0799 0.7214 0.0217 0.0710 0.5000 Uiso R . . 1
H331 H 0.0983 0.8028 0.1131 0.0621 0.5000 Uiso R . . 1
H351 H 0.3688 0.5602 0.0863 0.0866 0.5000 Uiso R . . 1
H361 H 0.2683 0.4480 0.1115 0.1390 0.5000 Uiso R . . 1
H362 H 0.2471 0.4366 0.0398 0.1388 0.5000 Uiso R . . 1
H363 H 0.3383 0.4140 0.0692 0.1389 0.5000 Uiso R . . 1
H371 H 0.3641 0.6205 -0.0129 0.1668 0.5000 Uiso R . . 1
H372 H 0.3011 0.5422 -0.0372 0.1670 0.5000 Uiso R . . 1
H373 H 0.3946 0.5189 -0.0094 0.1666 0.5000 Uiso R . . 1
H381 H 0.2763 0.7912 0.2229 0.0627 0.5000 Uiso R . . 1
H391 H 0.1887 0.6704 0.2395 0.0906 0.5000 Uiso R . . 1
H392 H 0.1545 0.7499 0.2758 0.0909 0.5000 Uiso R . . 1
H393 H 0.1096 0.7226 0.2118 0.0901 0.5000 Uiso R . . 1
H401 H 0.1979 0.9178 0.2425 0.0869 0.5000 Uiso R . . 1
H402 H 0.2006 0.9181 0.1692 0.0864 0.5000 Uiso R . . 1
H403 H 0.1203 0.8827 0.2007 0.0866 0.5000 Uiso R . . 1
H431 H 0.5330 0.5313 0.4410 0.0492 1.0000 Uiso R . . .
H441 H 0.6190 0.4210 0.4041 0.0569 1.0000 Uiso R . . .
H451 H 0.6341 0.4074 0.2985 0.0528 1.0000 Uiso R . . .
H471 H 0.4172 0.6924 0.3468 0.0475 1.0000 Uiso R . . .
H481 H 0.3119 0.6574 0.4136 0.1098 1.0000 Uiso R . . .
H482 H 0.3176 0.5810 0.3629 0.1099 1.0000 Uiso R . . .
H483 H 0.3585 0.5676 0.4318 0.1089 1.0000 Uiso R . . .
H491 H 0.5261 0.7266 0.4228 0.0968 1.0000 Uiso R . . .
H492 H 0.4373 0.7520 0.4452 0.0961 1.0000 Uiso R . . .
H493 H 0.4832 0.6658 0.4720 0.0967 1.0000 Uiso R . . .
H501 H 0.5128 0.5242 0.1769 0.0497 1.0000 Uiso R . . .
H511 H 0.4977 0.3660 0.1887 0.0991 1.0000 Uiso R . . .
H512 H 0.5968 0.3578 0.1973 0.1007 1.0000 Uiso R . . .
H513 H 0.5533 0.3880 0.1341 0.0996 1.0000 Uiso R . . .
H521 H 0.6833 0.4930 0.1988 0.1046 1.0000 Uiso R . . .
H522 H 0.6454 0.5937 0.1990 0.1048 1.0000 Uiso R . . .
H523 H 0.6428 0.5319 0.1376 0.1041 1.0000 Uiso R . . .
H1011 H 0.2298 0.1027 0.2144 0.0949 0.5000 Uiso R . 3 2
H1012 H 0.1367 0.1355 0.2007 0.0949 0.5000 Uiso R . 3 2
H1013 H 0.1920 0.1070 0.1458 0.0946 0.5000 Uiso R . 3 2
H1111 H 0.3499 0.1985 0.1754 0.0800 0.5000 Uiso R . 3 2
H1112 H 0.3302 0.2944 0.1485 0.0796 0.5000 Uiso R . 3 2
H1113 H 0.3053 0.2085 0.1087 0.0795 0.5000 Uiso R . 3 2
H1311 H -0.1271 0.5111 0.1538 0.0685 0.5000 Uiso R . 2 2
H1312 H -0.0917 0.5004 0.0872 0.0686 0.5000 Uiso R . 2 2
H1313 H -0.1147 0.4143 0.1258 0.0685 0.5000 Uiso R . 2 2
H1411 H 0.0902 0.5563 0.1853 0.0948 0.5000 Uiso R . 2 2
H1412 H 0.0022 0.6028 0.1837 0.0949 0.5000 Uiso R . 2 2
H1413 H 0.0427 0.5847 0.1207 0.0947 0.5000 Uiso R . 2 2
H2211 H -0.0550 0.5556 0.3870 0.1072 0.5000 Uiso R . 4 2
H2212 H -0.0128 0.5299 0.4531 0.1070 0.5000 Uiso R . 4 2
H2213 H -0.0153 0.4590 0.3970 0.1071 0.5000 Uiso R . 4 2
H2311 H 0.0609 0.6978 0.3679 0.1171 0.5000 Uiso R . 4 2
H2312 H 0.1238 0.6812 0.4271 0.1172 0.5000 Uiso R . 4 2
H2313 H 0.1533 0.6645 0.3607 0.1170 0.5000 Uiso R . 4 2
H3111 H 0.2268 0.5751 -0.0130 0.0730 0.5000 Uiso R . . 2
H3211 H 0.1246 0.6851 -0.0102 0.0723 0.5000 Uiso R . . 2
H3311 H 0.1212 0.7797 0.0745 0.0620 0.5000 Uiso R . . 2
H3511 H 0.3728 0.5173 0.1098 0.0843 0.5000 Uiso R . . 2
H3611 H 0.3416 0.4381 -0.0018 0.1493 0.5000 Uiso R . . 2
H3612 H 0.3240 0.3970 0.0637 0.1492 0.5000 Uiso R . . 2
H3613 H 0.2552 0.4579 0.0276 0.1485 0.5000 Uiso R . . 2
H3711 H 0.4328 0.5285 0.0015 0.1486 0.5000 Uiso R . . 2
H3712 H 0.4697 0.5828 0.0593 0.1492 0.5000 Uiso R . . 2
H3713 H 0.4006 0.6260 0.0126 0.1488 0.5000 Uiso R . . 2
H3811 H 0.2725 0.7930 0.2014 0.0527 0.5000 Uiso R . . 2
H3911 H 0.1985 0.7788 0.2898 0.0816 0.5000 Uiso R . . 2
H3912 H 0.2019 0.6808 0.2636 0.0811 0.5000 Uiso R . . 2
H3913 H 0.1207 0.7360 0.2529 0.0821 0.5000 Uiso R . . 2
H4011 H 0.1830 0.9140 0.2091 0.0799 0.5000 Uiso R . . 2
H4012 H 0.2063 0.9056 0.1403 0.0793 0.5000 Uiso R . . 2
H4013 H 0.1184 0.8744 0.1587 0.0796 0.5000 Uiso R . . 2
H1 H 0.3717 0.3581 0.2289 0.0500 0.5000 Uiso R . . .
H2 H 0.4180 0.4045 0.2704 0.0500 0.5000 Uiso R . . .

loop_
_atom_site_aniso_label
_atom_site_aniso_U_11
_atom_site_aniso_U_22
_atom_site_aniso_U_33
_atom_site_aniso_U_23
_atom_site_aniso_U_13
_atom_site_aniso_U_12
Ga1 0.02396(11) 0.02675(11) 0.02454(11) 0.00175(6) 0.00063(7) -0.00481(6)
B1 0.0229(7) 0.0311(7) 0.0222(7) 0.0021(6) 0.0012(5) -0.0003(6)
B2 0.0268(7) 0.0247(7) 0.0262(7) 0.0016(6) 0.0006(6) -0.0034(6)
O1 0.0296(6) 0.0379(6) 0.0712(9) 0.0180(6) 0.0020(5) -0.0044(5)
N1 0.0241(6) 0.0465(7) 0.0212(6) -0.0005(5) -0.0009(4) -0.0067(5)
N2 0.0226(5) 0.0525(8) 0.0215(6) -0.0004(5) 0.0004(4) -0.0062(5)
N3 0.0331(6) 0.0281(6) 0.0282(6) 0.0041(5) -0.0036(5) -0.0049(5)
N4 0.0238(5) 0.0254(6) 0.0316(6) 0.0037(5) 0.0003(4) -0.0018(4)
C1 0.0320(8) 0.0864(14) 0.0325(8) 0.0008(8) -0.0008(6) -0.0278(9)
C2 0.0327(8) 0.0913(14) 0.0305(8) 0.0035(8) 0.0036(6) -0.0275(9)
C3 0.0267(7) 0.0413(8) 0.0223(7) -0.0027(6) -0.0033(5) -0.0051(6)
C4 0.0304(7) 0.0401(8) 0.0324(8) -0.0045(6) -0.0060(6) -0.0010(6)
C5 0.0369(8) 0.0527(10) 0.0356(8) -0.0138(7) -0.0032(7) 0.0035(7)
C6 0.0410(9) 0.0647(11) 0.0263(7) -0.0079(7) -0.0049(6) -0.0005(8)
C7 0.0382(8) 0.0582(11) 0.0264(7) -0.0003(7) -0.0091(6) 0.0044(7)
C8 0.0287(7) 0.0461(9) 0.0285(7) -0.0026(6) -0.0044(6) -0.0007(6)
C9 0.0474(9) 0.0438(9) 0.0511(10) -0.0095(8) -0.0197(8) 0.0084(8)
C10 0.072(3) 0.059(3) 0.077(4) 0.011(3) -0.021(3) 0.002(2)
C11 0.064(3) 0.050(3) 0.061(3) -0.010(3) -0.006(2) 0.029(3)
C12 0.0374(9) 0.0552(11) 0.0412(9) -0.0085(8) -0.0047(7) 0.0076(7)
C13 0.045(3) 0.066(3) 0.062(4) -0.004(3) 0.022(3) -0.003(2)
C14 0.067(3) 0.046(2) 0.074(3) -0.005(2) 0.011(2) -0.002(2)
C15 0.0252(6) 0.0492(9) 0.0200(6) 0.0008(6) 0.0024(5) -0.0039(6)
C16 0.0329(8) 0.0562(10) 0.0290(8) -0.0025(7) 0.0014(6) 0.0046(7)
C17 0.0429(9) 0.0584(11) 0.0309(8) -0.0081(7) 0.0054(7) 0.0002(8)
C18 0.0403(9) 0.0670(12) 0.0220(7) -0.0055(7) -0.0006(6) -0.0097(8)
C19 0.0331(8) 0.0606(11) 0.0239(7) 0.0040(7) -0.0038(6) -0.0018(7)
C20 0.0280(7) 0.0470(9) 0.0224(7) 0.0024(6) 0.0015(5) -0.0034(6)
C21 0.0549(11) 0.0777(13) 0.0459(10) -0.0017(10) -0.0026(9) 0.0266(10)
C22 0.058(3) 0.110(4) 0.072(3) -0.008(3) 0.002(3) 0.033(3)
C23 0.049(3) 0.066(3) 0.067(3) -0.005(2) 0.019(2) 0.022(2)
C24 0.0358(8) 0.0535(10) 0.0294(7) 0.0027(7) 0.0042(6) 0.0055(7)
C25 0.0669(14) 0.0541(12) 0.0649(13) -0.0047(10) 0.0217(11) -0.0014(10)
C26 0.0425(10) 0.0798(15) 0.0515(11) 0.0006(10) 0.0000(8) 0.0178(10)
C27 0.0382(8) 0.0261(7) 0.0349(8) 0.0044(6) 0.0018(6) -0.0060(6)
C28 0.0290(7) 0.0246(7) 0.0404(8) 0.0033(6) 0.0035(6) -0.0043(5)
C29 0.038(3) 0.033(3) 0.038(3) 0.0122(19) -0.012(2) -0.014(2)
C30 0.056(2) 0.053(3) 0.038(2) 0.0095(18) -0.003(2) -0.024(2)
C31 0.056(3) 0.065(3) 0.045(2) 0.014(2) -0.021(2) -0.015(2)
C32 0.051(2) 0.064(2) 0.060(2) 0.026(2) -0.026(2) -0.012(2)
C33 0.0366(19) 0.044(2) 0.071(3) 0.0225(19) -0.0184(19) -0.0047(15)
C34 0.0269(18) 0.029(2) 0.065(3) 0.016(2) -0.0117(19) -0.0061(15)
C35 0.091(3) 0.078(3) 0.046(2) -0.014(2) 0.017(2) -0.034(3)
C36 0.117(4) 0.091(4) 0.070(3) -0.012(3) 0.023(3) -0.031(3)
C37 0.132(5) 0.125(5) 0.078(4) -0.005(4) 0.035(4) -0.020(4)
C38 0.0256(19) 0.030(2) 0.102(3) -0.004(2) -0.005(2) -0.0042(15)
C39 0.032(3) 0.042(3) 0.109(4) -0.001(3) 0.008(3) -0.004(2)
C40 0.035(2) 0.035(2) 0.104(4) 0.002(3) 0.002(3) 0.0016(15)
C41 0.0233(6) 0.0247(6) 0.0365(7) 0.0024(6) -0.0028(5) -0.0030(5)
C42 0.0306(7) 0.0303(7) 0.0353(8) 0.0024(6) -0.0038(6) -0.0065(6)
C43 0.0466(10) 0.0390(9) 0.0389(9) 0.0049(7) -0.0132(7) -0.0078(7)
C44 0.0429(9) 0.0365(8) 0.0565(11) 0.0081(8) -0.0210(8) -0.0005(7)
C45 0.0311(8) 0.0333(8) 0.0641(12) -0.0010(8) -0.0089(8) 0.0046(6)
C46 0.0267(7) 0.0278(7) 0.0462(9) -0.0011(6) -0.0015(6) -0.0024(6)
C47 0.0439(9) 0.0385(8) 0.0359(8) -0.0012(7) 0.0035(7) -0.0029(7)
C48 0.0597(14) 0.0691(15) 0.0933(19) -0.0167(14) 0.0357(13) -0.0100(12)
C49 0.0833(17) 0.0556(12) 0.0545(12) -0.0185(10) -0.0100(11) 0.0025(11)
C50 0.0402(9) 0.0347(8) 0.0473(10) -0.0045(7) 0.0071(7) 0.0024(7)
C51 0.0934(18) 0.0481(12) 0.0619(13) -0.0155(10) 0.0284(13) -0.0141(11)
C52 0.0683(15) 0.0722(16) 0.0703(16) 0.0001(12) 0.0224(13) -0.0226(12)
C101 0.077(3) 0.041(2) 0.067(3) -0.004(2) -0.023(3) 0.009(2)
C111 0.043(2) 0.049(3) 0.067(3) -0.021(3) -0.020(2) 0.020(2)
C131 0.029(2) 0.063(3) 0.046(3) -0.002(2) 0.007(2) 0.0060(19)
C141 0.056(2) 0.050(2) 0.084(3) -0.016(2) 0.008(2) -0.0046(19)
C221 0.041(2) 0.075(3) 0.093(4) -0.004(3) -0.018(2) 0.006(2)
C231 0.082(4) 0.092(4) 0.060(3) 0.003(3) 0.013(3) 0.044(3)
C291 0.047(3) 0.036(3) 0.031(2) 0.0120(18) -0.014(2) -0.011(2)
C301 0.074(3) 0.049(2) 0.0260(18) 0.0040(17) -0.016(2) -0.021(2)
C311 0.080(3) 0.061(2) 0.039(2) 0.0057(18) -0.028(2) -0.013(2)
C321 0.065(3) 0.059(3) 0.054(2) 0.016(2) -0.033(2) -0.008(2)
C331 0.046(2) 0.049(2) 0.057(2) 0.0220(19) -0.025(2) -0.0084(18)
C341 0.034(2) 0.036(2) 0.051(2) 0.0153(19) -0.0176(18) -0.0080(18)
C351 0.114(4) 0.057(2) 0.037(2) -0.0113(18) 0.004(2) -0.021(3)
C361 0.151(5) 0.079(3) 0.064(3) -0.019(3) 0.007(3) -0.035(4)
C371 0.131(5) 0.081(3) 0.085(3) -0.005(3) 0.017(3) -0.022(3)
C381 0.0216(17) 0.028(2) 0.083(3) 0.008(2) -0.009(2) -0.0012(16)
C391 0.023(2) 0.040(2) 0.101(4) -0.008(2) -0.006(2) -0.0029(17)
C401 0.037(2) 0.039(2) 0.083(3) 0.014(3) -0.006(3) 0.0029(16)

loop_
_atom_type_symbol
_atom_type_scat_dispersion_real
_atom_type_scat_dispersion_imag
_atom_type_scat_Cromer_Mann_a1
_atom_type_scat_Cromer_Mann_b1
_atom_type_scat_Cromer_Mann_a2
_atom_type_scat_Cromer_Mann_b2
_atom_type_scat_Cromer_Mann_a3
_atom_type_scat_Cromer_Mann_b3
_atom_type_scat_Cromer_Mann_a4
_atom_type_scat_Cromer_Mann_b4
_atom_type_scat_Cromer_Mann_c
_atom_type_scat_source
C 0.0181 0.0091 2.3100 20.8439 1.0200 10.2075 1.5886 0.5687 0.8650 51.6512 0.2156 'International Tables Vol C 4.2.6.8 and 6.1.1.4'
H 0.0000 0.0000 0.4930 10.5109 0.3229 26.1257 0.1402 3.1424 0.0408 57.7998 0.0030 'International Tables Vol C 4.2.6.8 and 6.1.1.4'
N 0.0311 0.0180 12.2126 0.0057 3.1322 9.8933 2.0125 28.9975 1.1663 0.5826 -11.5290 'International Tables Vol C 4.2.6.8 and 6.1.1.4'
B 0.0090 0.0039 2.0545 23.2185 1.3326 1.0210 1.0979 60.3498 0.7068 0.1403 -0.1932 'International Tables Vol C 4.2.6.8 and 6.1.1.4'
Ga -1.2846 0.7763 15.2354 3.0669 6.7006 0.2412 4.3591 10.7805 2.9623 61.4135 1.7189 'International Tables Vol C 4.2.6.8 and 6.1.1.4'
O 0.0492 0.0322 3.0485 13.2771 2.2868 5.7011 1.5463 0.3239 0.8670 32.9089 0.2508 'International Tables Vol C 4.2.6.8 and 6.1.1.4'

loop_
_geom_angle_atom_site_label_1
_geom_angle_atom_site_label_2
_geom_angle_atom_site_label_3
_geom_angle
_geom_angle_publ_flag
B1 Ga1 B2 147.38(6) yes
B1 Ga1 O1 102.82(6) yes
B2 Ga1 O1 109.71(6) yes
Ga1 B1 N1 129.29(10) yes
Ga1 B1 N2 126.26(11) yes
N1 B1 N2 103.41(12) yes
Ga1 B2 N3 133.76(11) yes
Ga1 B2 N4 122.58(11) yes
N3 B2 N4 103.42(12) yes
Ga1 O1 H1 99.6 no
Ga1 O1 H2 109.3 no
H1 O1 H2 91.5 no
B1 N1 C1 109.31(12) yes
B1 N1 C3 132.00(12) yes
C1 N1 C3 118.58(13) yes
B1 N2 C2 108.92(13) yes
B1 N2 C15 131.71(13) yes
C2 N2 C15 119.36(13) yes
B2 N3 C27 108.89(12) yes
B2 N3 C29 131.0(4) yes
C27 N3 C29 119.8(4) yes
B2 N4 C28 109.62(12) yes
B2 N4 C41 127.84(12) yes
C28 N4 C41 121.44(12) yes
N1 C1 C2 108.96(15) yes
N1 C1 H11 123.9 no
C2 C1 H11 127.2 no
N2 C2 C1 109.40(15) yes
N2 C2 H21 125.1 no
C1 C2 H21 125.5 no
N1 C3 C4 118.89(14) yes
N1 C3 C8 118.54(14) yes
C4 C3 C8 122.46(14) yes
C3 C4 C5 117.64(15) yes
C3 C4 C9 121.69(15) yes
C5 C4 C9 120.62(16) yes
C4 C5 C6 120.83(17) yes
C4 C5 H51 118.7 no
C6 C5 H51 120.5 no
C5 C6 C7 120.57(15) yes
C5 C6 H61 119.2 no
C7 C6 H61 120.3 no
C6 C7 C8 120.96(16) yes
C6 C7 H71 120.1 no
C8 C7 H71 118.9 no
C3 C8 C7 117.55(15) yes
C3 C8 C12 121.86(14) yes
C7 C8 C12 120.59(15) yes
C4 C9 C10 109.0(3) yes
C4 C9 C11 118.6(4) yes
C10 C9 C11 112.3(4) yes
C4 C9 H91 108.7 no
C10 C9 H91 95.4 no
C11 C9 H91 110.3 no
C4 C9 C101 110.5(3) yes
C4 C9 C111 108.1(3) yes
C101 C9 C111 108.8(4) yes
C4 C9 H91 108.7 no
C101 C9 H91 117.3 no
C111 C9 H91 102.9 no
C9 C10 H101 110.8 no
C9 C10 H102 110.4 no
H101 C10 H102 108.9 no
C9 C10 H103 107.8 no
H101 C10 H103 108.7 no
H102 C10 H103 110.2 no
C9 C11 H111 109.1 no
C9 C11 H112 109.1 no
H111 C11 H112 110.6 no
C9 C11 H113 108.3 no
H111 C11 H113 109.7 no
H112 C11 H113 110.0 no
C8 C12 C13 115.3(4) yes
C8 C12 C14 109.2(2) yes
C13 C12 C14 106.1(4) yes
C8 C12 H121 108.2 no
C13 C12 H121 96.2 no
C14 C12 H121 121.6 no
C8 C12 C131 111.5(3) yes
C8 C12 C141 112.9(3) yes
C131 C12 C141 116.3(4) yes
C8 C12 H121 108.2 no
C131 C12 H121 113.3 no
C141 C12 H121 93.2 no
C12 C13 H131 110.4 no
C12 C13 H132 109.5 no
H131 C13 H132 109.9 no
C12 C13 H133 108.1 no
H131 C13 H133 108.9 no
H132 C13 H133 109.9 no
C12 C14 H141 111.1 no
C12 C14 H142 111.0 no
H141 C14 H142 109.0 no
C12 C14 H143 108.7 no
H141 C14 H143 107.8 no
H142 C14 H143 109.2 no
N2 C15 C16 118.70(14) yes
N2 C15 C20 119.12(15) yes
C16 C15 C20 122.08(14) yes
C15 C16 C17 117.89(16) yes
C15 C16 C21 121.82(16) yes
C17 C16 C21 120.28(18) yes
C16 C17 C18 120.88(17) yes
C16 C17 H171 119.6 no
C18 C17 H171 119.5 no
C17 C18 C19 120.23(16) yes
C17 C18 H181 120.9 no
C19 C18 H181 118.9 no
C18 C19 C20 121.13(16) yes
C18 C19 H191 120.2 no
C20 C19 H191 118.7 no
C15 C20 C19 117.77(16) yes
C15 C20 C24 121.43(14) yes
C19 C20 C24 120.73(15) yes
C16 C21 C22 111.6(3) yes
C16 C21 C23 114.9(4) yes
C22 C21 C23 89.5(4) yes
C16 C21 H211 108.3 no
C22 C21 H211 119.0 no
C23 C21 H211 112.8 no
C16 C21 C221 109.1(3) yes
C16 C21 C231 108.4(4) yes
C221 C21 C231 127.3(4) yes
C16 C21 H211 108.3 no
C221 C21 H211 99.6 no
C231 C21 H211 102.3 no
C21 C22 H221 111.3 no
C21 C22 H222 111.3 no
H221 C22 H222 106.6 no
C21 C22 H223 110.1 no
H221 C22 H223 109.4 no
H222 C22 H223 108.0 no
C21 C23 H231 109.1 no
C21 C23 H232 108.9 no
H231 C23 H232 109.3 no
C21 C23 H233 110.7 no
H231 C23 H233 109.2 no
H232 C23 H233 109.7 no
C20 C24 C25 110.13(14) yes
C20 C24 C26 113.71(17) yes
C25 C24 C26 110.27(18) yes
C20 C24 H241 108.0 no
C25 C24 H241 107.3 no
C26 C24 H241 107.1 no
C24 C25 H251 109.7 no
C24 C25 H252 109.4 no
H251 C25 H252 108.5 no
C24 C25 H253 108.2 no
H251 C25 H253 111.3 no
H252 C25 H253 109.7 no
C24 C26 H261 110.8 no
C24 C26 H262 112.4 no
H261 C26 H262 107.9 no
C24 C26 H263 107.5 no
H261 C26 H263 109.1 no
H262 C26 H263 109.0 no
N3 C27 C28 109.56(13) yes
N3 C27 H271 123.2 no
C28 C27 H271 127.2 no
N4 C28 C27 108.49(13) yes
N4 C28 H281 125.2 no
C27 C28 H281 126.3 no
N3 C29 C30 117.4(5) yes
N3 C29 C34 120.4(6) yes
C30 C29 C34 122.0(7) yes
C29 C30 C31 117.8(6) yes
C29 C30 C35 121.2(5) yes
C31 C30 C35 121.0(6) yes
C30 C31 C32 120.7(5) yes
C30 C31 H311 120.0 no
C32 C31 H311 119.3 no
C31 C32 C33 121.2(4) yes
C31 C32 H321 120.3 no
C33 C32 H321 118.5 no
C32 C33 C34 119.9(5) yes
C32 C33 H331 119.9 no
C34 C33 H331 120.2 no
C29 C34 C33 118.4(6) yes
C29 C34 C38 121.3(5) yes
C33 C34 C38 120.3(6) yes
C30 C35 C36 114.5(6) yes
C30 C35 C37 114.4(7) yes
C36 C35 C37 108.9(6) yes
C30 C35 H351 108.8 no
C36 C35 H351 105.4 no
C37 C35 H351 104.0 no
C35 C36 H361 109.9 no
C35 C36 H362 108.6 no
H361 C36 H362 109.1 no
C35 C36 H363 109.0 no
H361 C36 H363 109.7 no
H362 C36 H363 110.6 no
C35 C37 H371 107.4 no
C35 C37 H372 110.2 no
H371 C37 H372 111.1 no
C35 C37 H373 107.1 no
H371 C37 H373 109.5 no
H372 C37 H373 111.3 no
C34 C38 C39 89.0(5) yes
C34 C38 C40 116.2(6) yes
C39 C38 C40 110.4(7) yes
C34 C38 H381 112.0 no
C39 C38 H381 114.8 no
C40 C38 H381 112.5 no
C38 C39 H391 110.5 no
C38 C39 H392 108.0 no
H391 C39 H392 106.0 no
C38 C39 H393 112.6 no
H391 C39 H393 109.1 no
H392 C39 H393 110.4 no
C38 C40 H401 110.7 no
C38 C40 H402 108.2 no
H401 C40 H402 109.8 no
C38 C40 H403 110.1 no
H401 C40 H403 109.1 no
H402 C40 H403 108.9 no
N4 C41 C42 119.78(14) yes
N4 C41 C46 118.03(14) yes
C42 C41 C46 122.18(14) yes
C41 C42 C43 117.91(16) yes
C41 C42 C47 121.71(14) yes
C43 C42 C47 120.38(16) yes
C42 C43 C44 120.84(18) yes
C42 C43 H431 119.8 no
C44 C43 H431 119.3 no
C43 C44 C45 120.29(16) yes
C43 C44 H441 119.9 no
C45 C44 H441 119.8 no
C44 C45 C46 121.08(17) yes
C44 C45 H451 118.9 no
C46 C45 H451 120.0 no
C41 C46 C45 117.58(17) yes
C41 C46 C50 122.08(15) yes
C45 C46 C50 120.33(16) yes
C42 C47 C48 111.53(16) yes
C42 C47 C49 112.13(17) yes
C48 C47 C49 111.6(2) yes
C42 C47 H471 106.0 no
C48 C47 H471 106.9 no
C49 C47 H471 108.3 no
C47 C48 H481 109.9 no
C47 C48 H482 110.5 no
H481 C48 H482 110.3 no
C47 C48 H483 107.2 no
H481 C48 H483 109.2 no
H482 C48 H483 109.8 no
C47 C49 H491 109.7 no
C47 C49 H492 108.3 no
H491 C49 H492 109.0 no
C47 C49 H493 112.2 no
H491 C49 H493 109.3 no
H492 C49 H493 108.4 no
C46 C50 C51 112.88(17) yes
C46 C50 C52 110.48(17) yes
C51 C50 C52 110.82(19) yes
C46 C50 H501 109.2 no
C51 C50 H501 106.8 no
C52 C50 H501 106.3 no
C50 C51 H511 111.9 no
C50 C51 H512 109.8 no
H511 C51 H512 109.1 no
C50 C51 H513 111.7 no
H511 C51 H513 107.8 no
H512 C51 H513 106.3 no
C50 C52 H521 107.0 no
C50 C52 H522 110.4 no
H521 C52 H522 112.0 no
C50 C52 H523 110.7 no
H521 C52 H523 106.0 no
H522 C52 H523 110.6 no
C9 C101 H1011 109.5 no
C9 C101 H1012 108.8 no
H1011 C101 H1012 109.0 no
C9 C101 H1013 110.5 no
H1011 C101 H1013 108.5 no
H1012 C101 H1013 110.5 no
C9 C111 H1111 109.7 no
C9 C111 H1112 110.0 no
H1111 C111 H1112 108.0 no
C9 C111 H1113 112.6 no
H1111 C111 H1113 108.0 no
H1112 C111 H1113 108.5 no
C12 C131 H1311 108.5 no
C12 C131 H1312 108.5 no
H1311 C131 H1312 109.6 no
C12 C131 H1313 112.0 no
H1311 C131 H1313 108.5 no
H1312 C131 H1313 109.7 no
C12 C141 H1411 109.8 no
C12 C141 H1412 110.0 no
H1411 C141 H1412 108.8 no
C12 C141 H1413 108.8 no
H1411 C141 H1413 110.4 no
H1412 C141 H1413 108.9 no
C21 C221 H2211 109.8 no
C21 C221 H2212 109.0 no
H2211 C221 H2212 108.9 no
C21 C221 H2213 109.0 no
H2211 C221 H2213 109.2 no
H2212 C221 H2213 110.9 no
C21 C231 H2311 110.4 no
C21 C231 H2312 109.7 no
H2311 C231 H2312 109.8 no
C21 C231 H2313 109.5 no
H2311 C231 H2313 109.4 no
H2312 C231 H2313 107.9 no
N3 C291 C301 120.8(6) yes
N3 C291 C341 116.6(6) yes
C301 C291 C341 122.4(7) yes
C291 C301 C311 118.3(6) yes
C291 C301 C351 122.2(5) yes
C311 C301 C351 119.5(5) yes
C301 C311 C321 120.4(5) yes
C301 C311 H3111 119.9 no
C321 C311 H3111 119.7 no
C311 C321 C331 120.3(5) yes
C311 C321 H3211 119.4 no
C331 C321 H3211 120.3 no
C321 C331 C341 121.1(5) yes
C321 C331 H3311 118.9 no
C341 C331 H3311 120.0 no
C331 C341 C291 117.5(6) yes
C331 C341 C381 122.5(5) yes
C291 C341 C381 119.7(5) yes
C301 C351 C361 108.9(6) yes
C301 C351 C371 108.4(6) yes
C361 C351 C371 111.9(6) yes
C301 C351 H3511 107.7 no
C361 C351 H3511 109.2 no
C371 C351 H3511 110.7 no
C351 C361 H3611 108.6 no
C351 C361 H3612 109.4 no
H3611 C361 H3612 110.2 no
C351 C361 H3613 108.3 no
H3611 C361 H3613 110.0 no
H3612 C361 H3613 110.4 no
C351 C371 H3711 106.6 no
C351 C371 H3712 110.9 no
H3711 C371 H3712 110.3 no
C351 C371 H3713 108.7 no
H3711 C371 H3713 109.2 no
H3712 C371 H3713 110.9 no
C341 C381 C391 126.7(5) yes
C341 C381 C401 110.1(5) yes
C391 C381 C401 111.4(5) yes
C341 C381 H3811 104.1 no
C391 C381 H3811 98.3 no
C401 C381 H3811 102.0 no
C381 C391 H3911 112.4 no
C381 C391 H3912 110.7 no
H3911 C391 H3912 109.2 no
C381 C391 H3913 109.6 no
H3911 C391 H3913 108.9 no
H3912 C391 H3913 105.9 no
C381 C401 H4011 109.6 no
C381 C401 H4012 111.8 no
H4011 C401 H4012 107.9 no
C381 C401 H4013 111.5 no
H4011 C401 H4013 107.7 no
H4012 C401 H4013 108.2 no

loop_
_geom_bond_atom_site_label_1
_geom_bond_atom_site_label_2
_geom_bond_distance
_geom_bond_publ_flag
Ga1 B1 2.0904(15) yes
Ga1 B2 2.0982(16) yes
Ga1 O1 1.8361(12) yes
B1 N1 1.4336(19) yes
B1 N2 1.4390(19) yes
B2 N3 1.437(2) yes
B2 N4 1.4389(19) yes
O1 H1 0.968 no
O1 H2 0.864 no
N1 C1 1.397(2) yes
N1 C3 1.4339(18) yes
N2 C2 1.396(2) yes
N2 C15 1.4337(19) yes
N3 C27 1.399(2) yes
N3 C29 1.494(9) yes
N4 C28 1.3961(19) yes
N4 C41 1.4332(18) yes
C1 C2 1.337(3) yes
C1 H11 0.930 no
C2 H21 0.937 no
C3 C4 1.402(2) yes
C3 C8 1.403(2) yes
C4 C5 1.397(2) yes
C4 C9 1.521(2) yes
C5 C6 1.385(3) yes
C5 H51 0.922 no
C6 C7 1.380(3) yes
C6 H61 0.954 no
C7 C8 1.398(2) yes
C7 H71 0.956 no
C8 C12 1.512(2) yes
C9 C10 1.568(6) yes
C9 C11 1.486(7) yes
C9 H91 0.960 no
C9 C101 1.521(6) yes
C9 C111 1.576(7) yes
C9 H91 0.960 no
C10 H101 0.962 no
C10 H102 0.961 no
C10 H103 0.962 no
C11 H111 0.957 no
C11 H112 0.966 no
C11 H113 0.958 no
C12 C13 1.535(7) yes
C12 C14 1.635(5) yes
C12 H121 0.970 no
C12 C131 1.504(6) yes
C12 C141 1.418(5) yes
C12 H121 0.970 no
C13 H131 0.965 no
C13 H132 0.965 no
C13 H133 0.959 no
C14 H141 0.955 no
C14 H142 0.958 no
C14 H143 0.951 no
C15 C16 1.401(3) yes
C15 C20 1.401(2) yes
C16 C17 1.395(2) yes
C16 C21 1.521(3) yes
C17 C18 1.386(3) yes
C17 H171 0.947 no
C18 C19 1.379(3) yes
C18 H181 0.928 no
C19 C20 1.395(2) yes
C19 H191 0.925 no
C20 C24 1.520(2) yes
C21 C22 1.542(6) yes
C21 C23 1.479(7) yes
C21 H211 0.986 no
C21 C221 1.568(6) yes
C21 C231 1.586(8) yes
C21 H211 0.986 no
C22 H221 0.969 no
C22 H222 0.961 no
C22 H223 0.974 no
C23 H231 0.969 no
C23 H232 0.965 no
C23 H233 0.987 no
C24 C25 1.535(3) yes
C24 C26 1.519(3) yes
C24 H241 0.969 no
C25 H251 0.972 no
C25 H252 0.960 no
C25 H253 0.966 no
C26 H261 0.984 no
C26 H262 0.966 no
C26 H263 0.977 no
C27 C28 1.346(2) yes
C27 H271 0.941 no
C28 H281 0.911 no
C29 C30 1.402(7) yes
C29 C34 1.412(7) yes
C30 C31 1.405(7) yes
C30 C35 1.527(7) yes
C31 C32 1.383(7) yes
C31 H311 0.939 no
C32 C33 1.391(7) yes
C32 H321 0.942 no
C33 C34 1.401(6) yes
C33 H331 0.940 no
C34 C38 1.492(7) yes
C35 C36 1.546(7) yes
C35 C37 1.541(7) yes
C35 H351 0.975 no
C36 H361 0.959 no
C36 H362 0.963 no
C36 H363 0.961 no
C37 H371 0.966 no
C37 H372 0.974 no
C37 H373 0.971 no
C38 C39 1.459(8) yes
C38 C40 1.505(7) yes
C38 H381 0.978 no
C39 H391 0.968 no
C39 H392 0.952 no
C39 H393 0.950 no
C40 H401 0.959 no
C40 H402 0.972 no
C40 H403 0.966 no
C41 C42 1.398(2) yes
C41 C46 1.405(2) yes
C42 C43 1.400(2) yes
C42 C47 1.515(2) yes
C43 C44 1.378(3) yes
C43 H431 0.938 no
C44 C45 1.387(3) yes
C44 H441 0.943 no
C45 C46 1.394(2) yes
C45 H451 0.938 no
C46 C50 1.522(3) yes
C47 C48 1.524(3) yes
C47 C49 1.519(3) yes
C47 H471 0.981 no
C48 H481 0.946 no
C48 H482 0.976 no
C48 H483 0.969 no
C49 H491 0.972 no
C49 H492 0.959 no
C49 H493 0.967 no
C50 C51 1.524(3) yes
C50 C52 1.515(3) yes
C50 H501 0.971 no
C51 H511 0.965 no
C51 H512 0.980 no
C51 H513 0.957 no
C52 H521 0.956 no
C52 H522 0.984 no
C52 H523 0.970 no
C101 H1011 0.964 no
C101 H1012 0.966 no
C101 H1013 0.956 no
C111 H1111 0.963 no
C111 H1112 0.962 no
C111 H1113 0.970 no
C131 H1311 0.970 no
C131 H1312 0.964 no
C131 H1313 0.965 no
C141 H1411 0.969 no
C141 H1412 0.951 no
C141 H1413 0.971 no
C221 H2211 0.965 no
C221 H2212 0.975 no
C221 H2213 0.966 no
C231 H2311 0.972 no
C231 H2312 0.968 no
C231 H2313 0.954 no
C291 C301 1.400(7) yes
C291 C341 1.372(7) yes
C301 C311 1.383(6) yes
C301 C351 1.505(7) yes
C311 C321 1.378(7) yes
C311 H3111 0.945 no
C321 C331 1.373(7) yes
C321 H3211 0.943 no
C331 C341 1.400(6) yes
C331 H3311 0.935 no
C341 C381 1.557(7) yes
C351 C361 1.522(7) yes
C351 C371 1.492(8) yes
C351 H3511 0.963 no
C361 H3611 0.963 no
C361 H3612 0.961 no
C361 H3613 0.967 no
C371 H3711 0.950 no
C371 H3712 0.954 no
C371 H3713 0.959 no
C381 C391 1.685(8) yes
C381 C401 1.576(6) yes
C381 H3811 0.990 no
C391 H3911 0.953 no
C391 H3912 0.958 no
C391 H3913 0.965 no
C401 H4011 0.967 no
C401 H4012 0.954 no
C401 H4013 0.962 no
